data_2200244
loop_
_publ_author_name
'Otto, Stefanus'

_publ_section_title
;
 <i>trans</i>-Chloro(methyl)bis(triphenylphosphine)palladium(II)
;
_journal_issue 2
_journal_name_full 'Acta Crystallographica Section E'
_journal_page_first m75
_journal_page_last m77
_journal_paper_doi 10.1107/S1600536801000848
_journal_volume 57
_journal_year 2001
_chemical_formula_iupac '[Pd Cl (C1 H3) (C18 H15 P)2]'
_chemical_formula_moiety 'C37 H33 Cl P2 Pd'
_chemical_formula_sum 'C37 H33 Cl P2 Pd'
_chemical_formula_weight 681.42
_chemical_name_systematic
;
trans-Chloro(methyl)bis(triphenylphosphine)palladium(II)
;
_space_group_IT_number 14
_symmetry_cell_setting monoclinic
_symmetry_space_group_name_Hall '-P 2yn'
_symmetry_space_group_name_H-M 'P 1 21/n 1'
_audit_creation_method SHELXL-97
_cell_angle_alpha 90.00
_cell_angle_beta 111.5370(10)
_cell_angle_gamma 90.00
_cell_formula_units_Z 4
_cell_length_a 11.8068(4)
_cell_length_b 23.3389(9)
_cell_length_c 12.3650(5)
_cell_measurement_reflns_used 5564
_cell_measurement_temperature 293(2)
_cell_measurement_theta_max 24.4
_cell_measurement_theta_min 2.2
_cell_volume 3169.4(2)
_computing_cell_refinement 'SAINT (Siemens, 1995)'
_computing_data_collection 'SMART (Siemens, 1995)'
_computing_data_reduction SAINT
_computing_molecular_graphics 'DIAMOND (Brandenburg 1997)'
_computing_publication_material SHELXL97
_computing_structure_refinement 'SHELXL97 (Sheldrick, 1997)'
_computing_structure_solution 'SHELXS97 (Sheldrick, 1997)'
_diffrn_ambient_temperature 293(2)
_diffrn_measured_fraction_theta_full .912
_diffrn_measured_fraction_theta_max .912
_diffrn_measurement_device_type 'Siemens SMART CCD'
_diffrn_measurement_method \w
_diffrn_radiation_monochromator graphite
_diffrn_radiation_source 'fine-focus sealed tube'
_diffrn_radiation_type MoK\a
_diffrn_radiation_wavelength .71073
_diffrn_reflns_av_R_equivalents .076
_diffrn_reflns_av_sigmaI/netI .123
_diffrn_reflns_limit_h_max 17
_diffrn_reflns_limit_h_min -17
_diffrn_reflns_limit_k_max 32
_diffrn_reflns_limit_k_min -34
_diffrn_reflns_limit_l_max 18
_diffrn_reflns_limit_l_min -18
_diffrn_reflns_number 32413
_diffrn_reflns_theta_full 31.7
_diffrn_reflns_theta_max 31.7
_diffrn_reflns_theta_min 1.7
_diffrn_standards_decay_% 0
_diffrn_standards_interval_count 0
_diffrn_standards_interval_time 0
_diffrn_standards_number 'First 50 frames repeated after data collection.'
_exptl_absorpt_coefficient_mu .80
_exptl_absorpt_correction_T_max .735
_exptl_absorpt_correction_T_min .621
_exptl_absorpt_correction_type empirical
_exptl_absorpt_process_details '(SADABS; Sheldrick, 1996)'
_exptl_crystal_colour 'Light yellow'
_exptl_crystal_density_diffrn 1.428
_exptl_crystal_density_method 'not measured'
_exptl_crystal_description Prism
_exptl_crystal_F_000 1392
_exptl_crystal_size_max .37
_exptl_crystal_size_mid .24
_exptl_crystal_size_min .11
_refine_diff_density_max .43
_refine_diff_density_min -.61
_refine_ls_extinction_method none
_refine_ls_goodness_of_fit_ref .85
_refine_ls_hydrogen_treatment constr
_refine_ls_matrix_type full
_refine_ls_number_parameters 372
_refine_ls_number_reflns 9837
_refine_ls_number_restraints 0
_refine_ls_restrained_S_all .85
_refine_ls_R_factor_all .121
_refine_ls_R_factor_gt .038
_refine_ls_shift/su_max .001
_refine_ls_shift/su_mean .000
_refine_ls_structure_factor_coef Fsqd
_refine_ls_weighting_details 'calc w = 1/[\s^2^(Fo^2^)+(0.0243P)^2^] where P = (Fo^2^+2Fc^2^)/3'
_refine_ls_weighting_scheme calc
_refine_ls_wR_factor_ref .071
_reflns_number_gt 4925
_reflns_number_total 9837
_reflns_threshold_expression I>2\s(I)
_cod_data_source_file ya6005.cif
_cod_data_source_block pdpph
_cod_depositor_comments
;
The following automatic conversions were performed:
'_symmetry_cell_setting' value 'Monoclinic' changed to 'monoclinic'
according to '/home/saulius/struct/CIF-dictionaries/cif_core.dic'
dictionary named 'cif_core.dic' version 2.4.1 from
2010-06-29.

'_geom_bond_publ_flag' value 'Yes' changed to 'yes' according
to '/home/saulius/struct/CIF-dictionaries/cif_core.dic' dictionary named
'cif_core.dic' version 2.4.1 from 2010-06-29 (10 times).

Automatic conversion script
Id: cif_fix_enum 1527 2010-12-29 10:47:43Z saulius 

The following automatic conversions were performed:

'_symmetry_cell_setting' value 'Monoclinic' changed to 'monoclinic'
according to /home/saulius/struct/CIF-dictionaries/cif_core.dic
dictionary named 'cif_core.dic' version 2.4.1 from
2010-06-29.

'_exptl_absorpt_correction_type' value 'Empirical'
changed to 'empirical' according to
/home/saulius/struct/CIF-dictionaries/cif_core.dic dictionary named
'cif_core.dic' version 2.4.1 from 2010-06-29.

'_geom_bond_publ_flag'
value 'Yes' changed to 'yes' according to
/home/saulius/struct/CIF-dictionaries/cif_core.dic dictionary named
'cif_core.dic' version 2.4.1 from 2010-06-29 (10
times).

'_geom_angle_publ_flag' value 'Yes' changed to 'yes'
according to /home/saulius/struct/CIF-dictionaries/cif_core.dic
dictionary named 'cif_core.dic' version 2.4.1 from 2010-06-29 (17
times).

'_geom_torsion_publ_flag' value 'Yes' changed to 'yes'
according to /home/saulius/struct/CIF-dictionaries/cif_core.dic
dictionary named 'cif_core.dic' version 2.4.1 from 2010-06-29 (6
times).

Automatic conversion script
Id: cif_fix_values 1715 2011-07-08 13:25:40Z adriana 
;
_cod_original_sg_symbol_H-M 'P 21/n'
_cod_database_code 2200244

loop_
_symmetry_equiv_pos_as_xyz
'x, y, z'
'-x+1/2, y+1/2, -z+1/2'
'-x, -y, -z'
'x-1/2, -y-1/2, z-1/2'

loop_
_atom_site_label
_atom_site_fract_x
_atom_site_fract_y
_atom_site_fract_z
_atom_site_U_iso_or_equiv
_atom_site_adp_type
_atom_site_calc_flag
_atom_site_refinement_flags
_atom_site_occupancy
_atom_site_disorder_assembly
_atom_site_disorder_group
_atom_site_type_symbol
Pd .674140(18) .151643(8) -.003725(17) .03079(6) Uani d . 1 . . Pd
P1 .66219(6) .12867(3) -.19089(6) .03063(16) Uani d . 1 . . P
P2 .68079(6) .17084(3) .18281(6) .03196(16) Uani d . 1 . . P
Cl .70295(6) .05093(3) .04632(6) .04242(17) Uani d . 1 . . Cl
C1 .6652(3) .23771(10) -.0404(2) .0456(7) Uani d . 1 . . C
H1A .5845 .2515 -.0539 .0627(16) Uiso calc R 1 . . H
H1B .6842 .2440 -.1086 .0627(16) Uiso calc R 1 . . H
H1C .7227 .2579 .0241 .0627(16) Uiso calc R 1 . . H
C111 .5315(2) .08493(10) -.2759(2) .0336(6) Uani d . 1 . . C
C112 .4667(2) .05369(10) -.2219(2) .0406(7) Uani d . 1 . . C
H112 .4899 .0552 -.1415 .0627(16) Uiso calc R 1 . . H
C113 .3680(3) .02045(11) -.2866(3) .0510(8) Uani d . 1 . . C
H113 .3255 -.0003 -.2497 .0627(16) Uiso calc R 1 . . H
C114 .3331(3) .01806(12) -.4051(3) .0587(9) Uani d . 1 . . C
H114 .2661 -.0039 -.4485 .0627(16) Uiso calc R 1 . . H
C115 .3970(3) .04822(12) -.4605(3) .0597(9) Uani d . 1 . . C
H115 .3740 .0461 -.5408 .0627(16) Uiso calc R 1 . . H
C116 .4943(3) .08121(12) -.3964(2) .0474(7) Uani d . 1 . . C
H116 .5366 .1016 -.4341 .0627(16) Uiso calc R 1 . . H
C121 .7962(2) .08767(10) -.1843(2) .0327(6) Uani d . 1 . . C
C122 .9025(3) .09334(12) -.0894(3) .0465(7) Uani d . 1 . . C
H122 .9051 .1184 -.0301 .0627(16) Uiso calc R 1 . . H
C123 1.0055(3) .06265(14) -.0801(3) .0612(9) Uani d . 1 . . C
H123 1.0769 .0677 -.0158 .0627(16) Uiso calc R 1 . . H
C124 1.0025(3) .02494(13) -.1651(3) .0624(10) Uani d . 1 . . C
H124 1.0714 .0037 -.1586 .0627(16) Uiso calc R 1 . . H
C125 .8976(3) .01847(13) -.2602(3) .0681(10) Uani d . 1 . . C
H125 .8952 -.0071 -.3186 .0627(16) Uiso calc R 1 . . H
C126 .7953(3) .04969(12) -.2698(3) .0532(8) Uani d . 1 . . C
H126 .7246 .0451 -.3351 .0627(16) Uiso calc R 1 . . H
C131 .6534(2) .18679(10) -.2936(2) .0330(6) Uani d . 1 . . C
C132 .5440(3) .21571(12) -.3436(2) .0489(8) Uani d . 1 . . C
H132 .4779 .2055 -.3238 .0627(16) Uiso calc R 1 . . H
C133 .5315(3) .25947(12) -.4222(3) .0563(8) Uani d . 1 . . C
H133 .4571 .2781 -.4562 .0627(16) Uiso calc R 1 . . H
C134 .6293(3) .27534(12) -.4499(3) .0561(8) Uani d . 1 . . C
H134 .6214 .3046 -.5031 .0627(16) Uiso calc R 1 . . H
C135 .7383(3) .24815(14) -.3992(3) .0649(9) Uani d . 1 . . C
H135 .8049 .2596 -.4169 .0627(16) Uiso calc R 1 . . H
C136 .7506(3) .20355(12) -.3213(2) .0501(8) Uani d . 1 . . C
H136 .8251 .1850 -.2879 .0627(16) Uiso calc R 1 . . H
C211 .5462(2) .14533(10) .2080(2) .0337(6) Uani d . 1 . . C
C212 .4735(2) .10292(11) .1360(2) .0393(7) Uani d . 1 . . C
H212 .4943 .0878 .0762 .0627(16) Uiso calc R 1 . . H
C213 .3705(3) .08318(12) .1529(3) .0496(8) Uani d . 1 . . C
H213 .3233 .0545 .1054 .0627(16) Uiso calc R 1 . . H
C214 .3383(3) .10581(13) .2392(3) .0573(9) Uani d . 1 . . C
H214 .2684 .0928 .2495 .0627(16) Uiso calc R 1 . . H
C215 .4078(3) .14741(13) .3105(3) .0587(8) Uani d . 1 . . C
H215 .3849 .1626 .3689 .0627(16) Uiso calc R 1 . . H
C216 .5124(3) .16726(11) .2967(2) .0470(7) Uani d . 1 . . C
H216 .5599 .1952 .3465 .0627(16) Uiso calc R 1 . . H
C221 .6981(2) .24450(10) .2373(2) .0335(6) Uani d . 1 . . C
C222 .8076(2) .26523(11) .3123(2) .0436(7) Uani d . 1 . . C
H222 .8749 .2411 .3372 .0627(16) Uiso calc R 1 . . H
C223 .8202(3) .32128(12) .3518(3) .0566(9) Uani d . 1 . . C
H223 .8956 .3344 .4016 .0627(16) Uiso calc R 1 . . H
C224 .7228(3) .35707(12) .3179(3) .0544(8) Uani d . 1 . . C
H224 .7311 .3945 .3454 .0627(16) Uiso calc R 1 . . H
C225 .6118(3) .33783(12) .2428(3) .0550(8) Uani d . 1 . . C
H225 .5447 .3621 .2199 .0627(16) Uiso calc R 1 . . H
C226 .6001(3) .28208(11) .2014(2) .0464(7) Uani d . 1 . . C
H226 .5254 .2697 .1486 .0627(16) Uiso calc R 1 . . H
C231 .8121(2) .13695(10) .2909(2) .0363(6) Uani d . 1 . . C
C232 .8135(3) .11636(12) .3959(3) .0539(8) Uani d . 1 . . C
H232 .7420 .1159 .4112 .0627(16) Uiso calc R 1 . . H
C233 .9202(4) .09639(14) .4786(3) .0769(11) Uani d . 1 . . C
H233 .9193 .0815 .5481 .0627(16) Uiso calc R 1 . . H
C234 1.0267(3) .09816(14) .4599(3) .0723(11) Uani d . 1 . . C
H234 1.0984 .0856 .5172 .0627(16) Uiso calc R 1 . . H
C235 1.0282(3) .11832(13) .3573(3) .0621(9) Uani d . 1 . . C
H235 1.1011 .1198 .3446 .0627(16) Uiso calc R 1 . . H
C236 .9213(3) .13663(11) .2715(3) .0505(8) Uani d . 1 . . C
H236 .9223 .1488 .2003 .0627(16) Uiso calc R 1 . . H

loop_
_atom_site_aniso_label
_atom_site_aniso_U_11
_atom_site_aniso_U_22
_atom_site_aniso_U_33
_atom_site_aniso_U_12
_atom_site_aniso_U_13
_atom_site_aniso_U_23
Pd .03425(11) .03080(10) .02831(11) .00194(10) .01265(9) -.00007(9)
P1 .0328(4) .0322(3) .0282(4) .0014(3) .0127(3) -.0002(3)
P2 .0342(4) .0320(4) .0294(4) -.0005(3) .0114(3) -.0021(3)
Cl .0531(4) .0350(4) .0407(4) .0076(3) .0189(4) .0041(3)
C1 .062(2) .0344(15) .0427(18) .0010(14) .0219(16) -.0005(13)
C111 .0322(15) .0346(14) .0321(16) .0038(11) .0093(13) .0017(12)
C112 .0437(17) .0376(15) .0407(17) .0015(13) .0157(15) .0047(13)
C113 .0458(19) .0464(17) .058(2) -.0098(15) .0165(17) .0059(16)
C114 .049(2) .0521(19) .058(2) -.0162(15) .0004(18) -.0004(16)
C115 .069(2) .063(2) .0362(18) -.0165(18) .0066(17) -.0015(16)
C116 .0490(19) .0545(18) .0373(18) -.0123(15) .0142(16) -.0012(14)
C121 .0361(16) .0303(14) .0336(16) -.0012(12) .0152(14) .0032(12)
C122 .0406(18) .0560(18) .0446(19) -.0007(15) .0174(16) -.0011(15)
C123 .0349(18) .082(2) .067(2) .0078(17) .0185(18) .020(2)
C124 .053(2) .052(2) .100(3) .0231(17) .048(2) .031(2)
C125 .072(3) .051(2) .094(3) .0159(18) .046(2) -.0105(19)
C126 .0485(19) .0565(19) .053(2) .0079(16) .0167(17) -.0155(16)
C131 .0372(16) .0346(14) .0273(15) -.0009(12) .0121(13) -.0023(11)
C132 .0507(19) .0491(17) .052(2) .0100(15) .0254(17) .0130(15)
C133 .062(2) .0492(18) .058(2) .0158(16) .0219(18) .0144(16)
C134 .072(2) .0505(18) .0431(19) -.0063(17) .0179(18) .0159(15)
C135 .057(2) .073(2) .070(2) -.0088(19) .030(2) .0218(19)
C136 .0420(18) .0576(19) .0492(19) .0010(15) .0149(16) .0125(15)
C211 .0330(15) .0366(14) .0298(14) .0004(12) .0096(12) .0010(12)
C212 .0375(16) .0416(15) .0391(17) -.0012(13) .0143(14) -.0047(13)
C213 .0414(18) .0500(18) .056(2) -.0095(14) .0156(16) -.0028(15)
C214 .049(2) .067(2) .066(2) -.0050(17) .0328(19) .0073(18)
C215 .069(2) .068(2) .057(2) -.0015(19) .0448(19) -.0013(18)
C216 .0544(19) .0526(18) .0389(17) -.0062(15) .0231(16) -.0083(14)
C221 .0365(16) .0346(14) .0335(15) .0018(12) .0176(13) -.0008(12)
C222 .0334(16) .0392(16) .060(2) -.0028(13) .0187(15) -.0081(14)
C223 .053(2) .0437(18) .072(2) -.0144(16) .0226(19) -.0182(16)
C224 .067(2) .0341(17) .072(2) -.0034(16) .037(2) -.0111(15)
C225 .066(2) .0425(18) .061(2) .0185(16) .0274(19) .0072(15)
C226 .0475(18) .0438(17) .0424(18) .0034(14) .0100(15) -.0028(14)
C231 .0400(16) .0300(14) .0341(16) -.0022(12) .0080(13) -.0060(11)
C232 .051(2) .061(2) .043(2) -.0087(16) .0104(17) .0067(16)
C233 .076(3) .086(3) .046(2) -.004(2) -.005(2) .0202(19)
C234 .056(2) .068(2) .063(3) .0175(19) -.014(2) -.0028(19)
C235 .043(2) .059(2) .076(3) .0128(16) .011(2) -.0176(19)
C236 .0462(19) .0553(19) .0475(19) .0106(15) .0141(16) -.0070(15)

loop_
_atom_type_symbol
_atom_type_description
_atom_type_scat_dispersion_real
_atom_type_scat_dispersion_imag
_atom_type_scat_source
C C .0033 .0016 'International Tables Vol C Tables 4.2.6.8 and 6.1.1.4'
H H .0000 .0000 'International Tables Vol C Tables 4.2.6.8 and 6.1.1.4'
P P .1023 .0942 'International Tables Vol C Tables 4.2.6.8 and 6.1.1.4'
Cl Cl .1484 .1585 'International Tables Vol C Tables 4.2.6.8 and 6.1.1.4'
Pd Pd -.9988 1.0072 'International Tables Vol C Tables 4.2.6.8 and 6.1.1.4'

loop_
_geom_angle_atom_site_label_1
_geom_angle_atom_site_label_2
_geom_angle_atom_site_label_3
_geom_angle
_geom_angle_publ_flag
C1 Pd P1 91.50(7) yes
C1 Pd P2 90.63(7) yes
P1 Pd P2 177.38(2) yes
C1 Pd Cl 175.23(8) yes
P1 Pd Cl 88.97(2) yes
P2 Pd Cl 89.03(2) yes
C111 P1 C121 105.56(11) yes
C111 P1 C131 101.16(11) yes
C121 P1 C131 104.27(11) yes
C111 P1 Pd 115.52(8) yes
C121 P1 Pd 109.92(9) yes
C131 P1 Pd 119.01(8) yes
C211 P2 C221 103.27(11) yes
C211 P2 C231 107.09(12) yes
C221 P2 C231 100.86(11) yes
C211 P2 Pd 113.09(8) yes
C221 P2 Pd 120.36(8) yes
C231 P2 Pd 110.81(8) yes
C116 C111 C112 117.9(2) ?
C112 C111 P1 120.9(2) ?
C116 C111 P1 121.2(2) ?
C113 C112 C111 120.7(3) ?
C114 C113 C112 120.1(3) ?
C113 C114 C115 120.2(3) ?
C116 C115 C114 119.7(3) ?
C115 C116 C111 121.5(3) ?
C122 C121 C126 117.7(2) ?
C122 C121 P1 119.5(2) ?
C126 C121 P1 122.7(2) ?
C121 C122 C123 121.5(3) ?
C124 C123 C122 120.0(3) ?
C123 C124 C125 119.6(3) ?
C124 C125 C126 120.3(3) ?
C125 C126 C121 121.0(3) ?
C136 C131 C132 118.6(2) ?
C132 C131 P1 118.4(2) ?
C136 C131 P1 123.0(2) ?
C133 C132 C131 121.1(3) ?
C134 C133 C132 119.6(3) ?
C135 C134 C133 119.9(3) ?
C134 C135 C136 120.6(3) ?
C131 C136 C135 120.2(3) ?
C216 C211 C212 118.4(2) ?
C212 C211 P2 119.42(19) ?
C216 C211 P2 122.2(2) ?
C213 C212 C211 120.5(2) ?
C214 C213 C212 120.1(3) ?
C213 C214 C215 120.4(3) ?
C214 C215 C216 120.7(3) ?
C215 C216 C211 119.9(3) ?
C222 C221 C226 117.4(2) ?
C222 C221 P2 122.00(19) ?
C226 C221 P2 120.5(2) ?
C221 C222 C223 121.6(3) ?
C224 C223 C222 120.2(3) ?
C223 C224 C225 119.8(3) ?
C224 C225 C226 119.8(3) ?
C225 C226 C221 121.1(3) ?
C232 C231 C236 117.8(3) ?
C232 C231 P2 123.8(2) ?
C236 C231 P2 118.0(2) ?
C231 C232 C233 120.5(3) ?
C234 C233 C232 120.9(3) ?
C235 C234 C233 119.9(3) ?
C234 C235 C236 120.1(3) ?
C235 C236 C231 120.7(3) ?

loop_
_geom_bond_atom_site_label_1
_geom_bond_atom_site_label_2
_geom_bond_site_symmetry_2
_geom_bond_distance
_geom_bond_publ_flag
Pd P1 . 2.3289(7) yes
Pd P2 . 2.3224(7) yes
Pd Cl . 2.4227(6) yes
Pd C1 . 2.054(2) yes
P1 C111 . 1.827(3) yes
P1 C121 . 1.825(3) yes
P1 C131 . 1.835(2) yes
P2 C211 . 1.828(2) yes
P2 C221 . 1.830(2) yes
P2 C231 . 1.815(3) yes
C111 C112 . 1.393(3) ?
C111 C116 . 1.392(3) ?
C112 C113 . 1.384(4) ?
C113 C114 . 1.370(4) ?
C114 C115 . 1.383(4) ?
C115 C116 . 1.368(4) ?
C121 C122 . 1.374(4) ?
C121 C126 . 1.377(3) ?
C122 C123 . 1.379(4) ?
C123 C124 . 1.361(4) ?
C124 C125 . 1.368(4) ?
C125 C126 . 1.377(4) ?
C131 C132 . 1.386(3) ?
C131 C136 . 1.370(3) ?
C132 C133 . 1.380(4) ?
C133 C134 . 1.371(4) ?
C134 C135 . 1.363(4) ?
C135 C136 . 1.389(4) ?
C211 C212 . 1.396(3) ?
C211 C216 . 1.394(3) ?
C212 C213 . 1.386(3) ?
C213 C214 . 1.364(4) ?
C214 C215 . 1.365(4) ?
C215 C216 . 1.386(4) ?
C221 C222 . 1.373(3) ?
C221 C226 . 1.388(3) ?
C222 C223 . 1.385(3) ?
C223 C224 . 1.357(4) ?
C224 C225 . 1.374(4) ?
C225 C226 . 1.387(4) ?
C231 C232 . 1.380(4) ?
C231 C236 . 1.395(4) ?
C232 C233 . 1.380(4) ?
C233 C234 . 1.360(4) ?
C234 C235 . 1.359(4) ?
C235 C236 . 1.385(4) ?

loop_
_geom_torsion_atom_site_label_1
_geom_torsion_atom_site_label_2
_geom_torsion_atom_site_label_3
_geom_torsion_atom_site_label_4
_geom_torsion
_geom_torsion_publ_flag
Cl Pd P1 C111 65.25(9) yes
Cl Pd P1 C121 -54.03(8) yes
Cl Pd P1 C131 -174.08(10) yes
Cl Pd P2 C211 -70.73(9) yes
Cl Pd P2 C221 166.67(10) yes
Cl Pd P2 C231 49.52(9) yes
